data_4333314
loop_
_publ_author_name
'Fan, Sai-Rong'
'Zhu, Long-Guan'

_publ_section_title
;
 Syntheses, structures, and characterizations of four new lead(II)
 5-sulfosalicylate complexes with both chelating and bridging neutral
 ligands.
;
_journal_issue 16
_journal_name_full 'Inorganic chemistry'
_journal_page_first 6785
_journal_page_last 6793
_journal_paper_doi 10.1021/ic700611e
_journal_volume 46
_journal_year 2007
_chemical_formula_moiety 'C24 H12 N3 O6 Pb S'
_chemical_formula_sum 'C24 H17 N3 O6 Pb S'
_chemical_formula_weight 682.66
_chemical_name_systematic
;
 ?
;
_space_group_IT_number 14
_symmetry_cell_setting monoclinic
_symmetry_space_group_name_Hall '-P 2yn'
_symmetry_space_group_name_H-M 'P 1 21/n 1'
_atom_sites_solution_hydrogens geom
_atom_sites_solution_primary direct
_atom_sites_solution_secondary difmap
_audit_creation_method SHELXL-97
_cell_angle_alpha 90.00
_cell_angle_beta 91.369(1)
_cell_angle_gamma 90.00
_cell_formula_units_Z 4
_cell_length_a 11.3325(11)
_cell_length_b 15.0546(15)
_cell_length_c 12.6712(13)
_cell_measurement_reflns_used 3926
_cell_measurement_temperature 295(2)
_cell_measurement_theta_max 24.87
_cell_measurement_theta_min 2.67
_cell_volume 2161.2(4)
_computing_cell_refinement 'SAINT (Bruker, 2002)'
_computing_data_collection 'SMART (Bruker, 2002)'
_computing_data_reduction SAINT
_computing_molecular_graphics 'Ortep-3 for Windows (Farrugia, 1997)'
_computing_publication_material 'WinGX (Farrugia, 1999)'
_computing_structure_refinement 'SHELXL-97 (Sheldrick, 1997)'
_computing_structure_solution 'SHELXS-97 (Sheldrick, 1997)'
_diffrn_ambient_temperature 295(2)
_diffrn_measured_fraction_theta_full 0.963
_diffrn_measured_fraction_theta_max 0.963
_diffrn_measurement_device_type 'Bruker APEX area-detector diffractometer'
_diffrn_measurement_method '\f and \w scan'
_diffrn_radiation_monochromator graphite
_diffrn_radiation_source 'fine-focus sealed tube'
_diffrn_radiation_type MoK\a
_diffrn_radiation_wavelength 0.71073
_diffrn_reflns_av_R_equivalents 0.0437
_diffrn_reflns_av_sigmaI/netI 0.0488
_diffrn_reflns_limit_h_max 12
_diffrn_reflns_limit_h_min -13
_diffrn_reflns_limit_k_max 17
_diffrn_reflns_limit_k_min -17
_diffrn_reflns_limit_l_max 15
_diffrn_reflns_limit_l_min -15
_diffrn_reflns_number 11858
_diffrn_reflns_theta_full 25.10
_diffrn_reflns_theta_max 25.10
_diffrn_reflns_theta_min 2.25
_diffrn_standards_number 0
_exptl_absorpt_coefficient_mu 7.954
_exptl_absorpt_correction_T_max 0.504
_exptl_absorpt_correction_T_min 0.262
_exptl_absorpt_correction_type multi-scan
_exptl_absorpt_process_details 'SADABS (Bruker, 2002)'
_exptl_crystal_colour colorless
_exptl_crystal_density_diffrn 2.098
_exptl_crystal_density_method 'not measured'
_exptl_crystal_description block
_exptl_crystal_F_000 1312
_exptl_crystal_size_max 0.23
_exptl_crystal_size_mid 0.14
_exptl_crystal_size_min 0.10
_refine_diff_density_max 1.668
_refine_diff_density_min -1.322
_refine_diff_density_rms 0.249
_refine_ls_extinction_method none
_refine_ls_goodness_of_fit_ref 0.997
_refine_ls_hydrogen_treatment constr
_refine_ls_matrix_type full
_refine_ls_number_parameters 307
_refine_ls_number_reflns 3711
_refine_ls_number_restraints 23
_refine_ls_restrained_S_all 1.021
_refine_ls_R_factor_all 0.0640
_refine_ls_R_factor_gt 0.0419
_refine_ls_shift/su_max 0.000
_refine_ls_shift/su_mean <0.001
_refine_ls_structure_factor_coef Fsqd
_refine_ls_weighting_details 'calc w=1/[\s^2^(Fo^2^)+(0.1090P)^2^+0.0000P] where P=(Fo^2^+2Fc^2^)/3'
_refine_ls_weighting_scheme calc
_refine_ls_wR_factor_gt 0.1296
_refine_ls_wR_factor_ref 0.1546
_reflns_number_gt 2693
_reflns_number_total 3711
_reflns_threshold_expression >2\s(I)
_cod_data_source_file ic700611esup3.cif
_cod_data_source_block 06-10-20-5
_cod_depositor_comments 'Adding full bibliography for 4333312--4333315.cif.'
_cod_original_sg_symbol_H-M 'P 21/n'
_cod_database_code 4333314

loop_
_symmetry_equiv_pos_as_xyz
'x, y, z'
'-x+1/2, y+1/2, -z+1/2'
'-x, -y, -z'
'x-1/2, -y-1/2, z-1/2'

loop_
_atom_site_label
_atom_site_type_symbol
_atom_site_fract_x
_atom_site_fract_y
_atom_site_fract_z
_atom_site_U_iso_or_equiv
_atom_site_adp_type
_atom_site_occupancy
_atom_site_symmetry_multiplicity
_atom_site_calc_flag
_atom_site_refinement_flags
Pb1 Pb 0.15668(3) 0.03769(2) 0.62162(3) 0.0383(2) Uani 1 1 d .
S1 S 0.8507(2) 0.10445(18) 0.6262(2) 0.0410(6) Uani 1 1 d .
N1 N 0.1061(7) -0.0817(5) 0.7507(7) 0.041(2) Uani 1 1 d .
N2 N 0.1976(7) 0.0774(6) 0.8063(7) 0.045(2) Uani 1 1 d .
N3 N 0.1303(16) 0.2229(11) 0.5969(13) 0.058(5) Uiso 0.50 1 d PDU
O1 O 0.3832(7) 0.0834(6) 0.6249(7) 0.060(2) Uani 1 1 d .
O2 O 0.3351(7) -0.0569(5) 0.6334(6) 0.053(2) Uani 1 1 d .
O3 O 0.4917(7) -0.1756(6) 0.6324(9) 0.085(3) Uani 1 1 d .
H3A H 0.4247 -0.1553 0.6276 0.127 Uiso 1 1 calc R
O4 O 0.9444(6) 0.0771(6) 0.6995(5) 0.0511(19) Uani 1 1 d .
O5 O 0.8919(8) 0.1022(6) 0.5188(6) 0.065(2) Uani 1 1 d .
O6 O 0.7954(7) 0.1865(5) 0.6530(8) 0.067(2) Uani 1 1 d .
C1 C 0.4134(9) 0.0050(7) 0.6310(7) 0.038(2) Uani 1 1 d .
C2 C 0.5359(10) -0.0205(7) 0.6297(9) 0.040(2) Uani 1 1 d .
C3 C 0.5699(11) -0.1091(9) 0.6351(13) 0.068(4) Uani 1 1 d .
C4 C 0.6891(13) -0.1302(9) 0.6487(14) 0.087(5) Uani 1 1 d .
H4 H 0.7111 -0.1891 0.6589 0.105 Uiso 1 1 calc R
C5 C 0.7746(12) -0.0655(9) 0.6473(13) 0.070(4) Uani 1 1 d .
H5 H 0.8541 -0.0802 0.6545 0.084 Uiso 1 1 calc R
C6 C 0.7394(10) 0.0222(7) 0.6349(9) 0.040(3) Uani 1 1 d .
C7 C 0.6247(10) 0.0448(7) 0.6292(8) 0.040(3) Uani 1 1 d .
H7 H 0.6037 0.1045 0.6249 0.048 Uiso 1 1 calc R
C8 C 0.0616(9) -0.1582(7) 0.7212(9) 0.044(3) Uani 1 1 d .
H8 H 0.0531 -0.1704 0.6494 0.053 Uiso 1 1 calc R
C9 C 0.0270(11) -0.2216(7) 0.7934(10) 0.058(3) Uani 1 1 d .
H9 H -0.0048 -0.2753 0.7702 0.070 Uiso 1 1 calc R
C10 C 0.0395(11) -0.2049(8) 0.8966(11) 0.063(4) Uani 1 1 d .
H10 H 0.0180 -0.2478 0.9453 0.076 Uiso 1 1 calc R
C11 C 0.0852(10) -0.1228(8) 0.9325(9) 0.050(3) Uani 1 1 d .
C12 C 0.0999(11) -0.0994(10) 1.0381(10) 0.063(4) Uani 1 1 d .
H12 H 0.0761 -0.1386 1.0902 0.076 Uiso 1 1 calc R
C13 C 0.1473(11) -0.0220(9) 1.0657(10) 0.057(3) Uani 1 1 d .
H13 H 0.1576 -0.0088 1.1371 0.068 Uiso 1 1 calc R
C14 C 0.1821(10) 0.0402(8) 0.9914(9) 0.051(3) Uani 1 1 d .
C15 C 0.2231(10) 0.1249(9) 1.0150(10) 0.060(3) Uani 1 1 d .
H15 H 0.2283 0.1427 1.0852 0.071 Uiso 1 1 calc R
C16 C 0.2554(10) 0.1818(9) 0.9396(11) 0.063(3) Uani 1 1 d .
H16 H 0.2874 0.2371 0.9563 0.076 Uiso 1 1 calc R
C17 C 0.2390(10) 0.1546(8) 0.8348(9) 0.053(3) Uani 1 1 d .
H17 H 0.2590 0.1943 0.7820 0.063 Uiso 1 1 calc R
C18 C 0.1198(9) -0.0646(7) 0.8521(9) 0.040(2) Uani 1 1 d .
C19 C 0.1674(9) 0.0198(7) 0.8838(9) 0.042(3) Uani 1 1 d .
C24 C 0.056(2) 0.2666(13) 0.6613(15) 0.066(7) Uiso 0.50 1 d PDU
C23 C 0.018(2) 0.3524(13) 0.6312(15) 0.061(7) Uiso 0.50 1 d PDU
C20 C 0.143(2) 0.2633(17) 0.5011(14) 0.086(9) Uiso 0.50 1 d PDU
C21 C 0.106(2) 0.3494(17) 0.4722(19) 0.15(2) Uiso 0.50 1 d PDU
C22 C 0.040(2) 0.4019(8) 0.5403(15) 0.057(6) Uiso 0.50 1 d PDU
C29 C 0.0000 0.5000 0.5000 0.113(8) Uiso 1 2 d SDU
C25 C 0.019(3) 0.465(2) 0.5937(11) 0.15(2) Uiso 0.50 1 d PDU
C26 C 0.029(2) 0.4616(14) 0.4099(12) 0.074(9) Uiso 0.50 1 d PDU
N4 N 0.094(2) 0.3407(13) 0.512(2) 0.097(9) Uiso 0.50 1 d PDU
C27 C 0.073(4) 0.384(2) 0.5999(19) 0.129(15) Uiso 0.50 1 d PDU
C28 C 0.083(2) 0.3805(15) 0.4185(18) 0.069(7) Uiso 0.50 1 d PDU

loop_
_atom_site_aniso_label
_atom_site_aniso_U_11
_atom_site_aniso_U_22
_atom_site_aniso_U_33
_atom_site_aniso_U_23
_atom_site_aniso_U_13
_atom_site_aniso_U_12
Pb1 0.0332(3) 0.0382(3) 0.0438(3) 0.00129(16) 0.00543(19) -0.00252(16)
S1 0.0327(13) 0.0476(16) 0.0424(14) 0.0047(12) -0.0054(11) 0.0005(12)
N1 0.037(5) 0.033(5) 0.054(6) 0.001(4) 0.015(4) 0.001(4)
N2 0.037(5) 0.045(5) 0.051(5) -0.006(4) -0.006(4) -0.007(4)
O1 0.037(4) 0.051(5) 0.094(6) -0.001(5) 0.006(4) 0.005(4)
O2 0.035(4) 0.063(5) 0.061(5) 0.004(4) 0.009(4) -0.009(4)
O3 0.045(5) 0.044(5) 0.164(10) 0.007(6) 0.001(6) -0.009(4)
O4 0.029(4) 0.081(5) 0.042(4) 0.007(4) -0.008(3) 0.001(4)
O5 0.072(6) 0.084(6) 0.037(4) 0.011(4) -0.010(4) -0.030(5)
O6 0.052(5) 0.039(5) 0.108(7) -0.001(5) -0.008(5) 0.002(4)
C1 0.041(6) 0.044(6) 0.029(5) 0.003(4) 0.004(4) -0.002(5)
C2 0.035(6) 0.037(6) 0.047(6) 0.009(5) 0.002(5) -0.005(5)
C3 0.044(7) 0.045(7) 0.114(11) 0.016(7) -0.002(7) 0.000(6)
C4 0.054(8) 0.040(8) 0.167(16) 0.026(9) -0.023(10) 0.002(6)
C5 0.043(7) 0.050(8) 0.116(12) 0.017(8) -0.018(8) 0.008(6)
C6 0.034(6) 0.042(6) 0.043(6) 0.010(5) 0.001(5) 0.000(5)
C7 0.031(5) 0.052(7) 0.037(6) 0.008(4) 0.003(4) 0.000(5)
C8 0.037(6) 0.037(6) 0.060(7) -0.002(5) 0.010(5) 0.002(5)
C9 0.070(8) 0.031(6) 0.075(9) 0.006(6) 0.023(7) 0.002(6)
C10 0.062(8) 0.048(8) 0.081(9) 0.021(7) 0.027(7) 0.001(6)
C11 0.045(6) 0.056(7) 0.051(7) 0.008(5) 0.017(5) 0.010(6)
C12 0.063(8) 0.077(9) 0.051(7) 0.023(7) 0.020(6) 0.010(7)
C13 0.057(8) 0.068(9) 0.045(7) 0.009(6) 0.003(6) 0.008(7)
C14 0.033(6) 0.080(9) 0.041(6) -0.008(6) 0.002(5) 0.010(6)
C15 0.045(7) 0.083(10) 0.051(7) -0.025(7) -0.007(5) -0.002(6)
C16 0.050(7) 0.062(8) 0.077(9) -0.016(7) -0.007(6) -0.013(6)
C17 0.053(7) 0.052(7) 0.054(7) -0.001(6) 0.000(5) -0.016(6)
C18 0.032(5) 0.038(6) 0.050(6) 0.011(5) 0.014(5) 0.008(5)
C19 0.028(5) 0.049(7) 0.048(6) -0.004(5) 0.006(5) 0.004(5)

loop_
_atom_type_symbol
_atom_type_description
_atom_type_scat_dispersion_real
_atom_type_scat_dispersion_imag
_atom_type_scat_source
C C 0.0033 0.0016 'International Tables Vol C Tables 4.2.6.8 and 6.1.1.4'
H H 0.0000 0.0000 'International Tables Vol C Tables 4.2.6.8 and 6.1.1.4'
N N 0.0061 0.0033 'International Tables Vol C Tables 4.2.6.8 and 6.1.1.4'
O O 0.0106 0.0060 'International Tables Vol C Tables 4.2.6.8 and 6.1.1.4'
S S 0.1246 0.1234 'International Tables Vol C Tables 4.2.6.8 and 6.1.1.4'
Pb Pb -3.3944 10.1111 'International Tables Vol C Tables 4.2.6.8 and 6.1.1.4'

loop_
_geom_angle_atom_site_label_1
_geom_angle_atom_site_label_2
_geom_angle_atom_site_label_3
_geom_angle
_geom_angle_site_symmetry_1
_geom_angle_site_symmetry_3
N2 Pb1 O2 87.0(3) . .
N2 Pb1 N1 65.9(3) . .
O2 Pb1 N1 75.4(3) . .
N2 Pb1 O1 76.2(3) . .
O2 Pb1 O1 50.2(2) . .
N1 Pb1 O1 114.3(3) . .
N2 Pb1 O4 75.3(2) . 1_455
O2 Pb1 O4 147.4(2) . 1_455
N1 Pb1 O4 72.4(3) . 1_455
O1 Pb1 O4 144.1(3) . 1_455
O6 S1 O5 113.4(6) . .
O6 S1 O4 114.2(5) . .
O5 S1 O4 110.2(5) . .
O6 S1 C6 105.8(5) . .
O5 S1 C6 106.7(5) . .
O4 S1 C6 105.8(5) . .
C8 N1 C18 119.2(9) . .
C8 N1 Pb1 122.5(7) . .
C18 N1 Pb1 118.3(7) . .
C17 N2 C19 117.7(10) . .
C17 N2 Pb1 122.8(8) . .
C19 N2 Pb1 119.3(7) . .
C24 N3 C20 113.4(11) . .
C1 O1 Pb1 91.1(6) . .
C1 O2 Pb1 98.3(7) . .
C3 O3 H3A 109.5 . .
S1 O4 Pb1 118.3(4) . 1_655
O1 C1 O2 120.3(10) . .
O1 C1 C2 121.4(10) . .
O2 C1 C2 118.2(10) . .
C3 C2 C7 118.3(11) . .
C3 C2 C1 121.4(10) . .
C7 C2 C1 120.2(10) . .
O3 C3 C2 122.4(11) . .
O3 C3 C4 118.1(11) . .
C2 C3 C4 119.4(11) . .
C5 C4 C3 121.2(12) . .
C5 C4 H4 119.4 . .
C3 C4 H4 119.4 . .
C4 C5 C6 118.4(12) . .
C4 C5 H5 120.8 . .
C6 C5 H5 120.8 . .
C7 C6 C5 121.4(10) . .
C7 C6 S1 120.6(8) . .
C5 C6 S1 118.0(9) . .
C6 C7 C2 120.9(10) . .
C6 C7 H7 119.5 . .
C2 C7 H7 119.5 . .
N1 C8 C9 122.0(11) . .
N1 C8 H8 119.0 . .
C9 C8 H8 119.0 . .
C10 C9 C8 119.5(12) . .
C10 C9 H9 120.3 . .
C8 C9 H9 120.3 . .
C9 C10 C11 120.6(11) . .
C9 C10 H10 119.7 . .
C11 C10 H10 119.7 . .
C12 C11 C18 120.7(12) . .
C12 C11 C10 124.5(11) . .
C18 C11 C10 114.8(11) . .
C13 C12 C11 121.0(12) . .
C13 C12 H12 119.5 . .
C11 C12 H12 119.5 . .
C12 C13 C14 122.1(12) . .
C12 C13 H13 119.0 . .
C14 C13 H13 119.0 . .
C15 C14 C13 124.8(12) . .
C15 C14 C19 116.2(11) . .
C13 C14 C19 118.8(12) . .
C16 C15 C14 122.0(12) . .
C16 C15 H15 119.0 . .
C14 C15 H15 119.0 . .
C15 C16 C17 117.2(11) . .
C15 C16 H16 121.4 . .
C17 C16 H16 121.4 . .
N2 C17 C16 124.3(11) . .
N2 C17 H17 117.8 . .
C16 C17 H17 117.8 . .
N1 C18 C11 123.9(11) . .
N1 C18 C19 118.8(9) . .
C11 C18 C19 117.3(10) . .
N2 C19 C14 122.4(10) . .
N2 C19 C18 117.5(10) . .
C14 C19 C18 120.0(10) . .
N3 C24 C23 118.2(17) . .
N3 C24 C27 97.6(15) . .
C27 C23 C24 113(3) . .
C22 C23 C24 130.4(16) . .
C27 C23 N4 46.1(19) . .
C24 C23 N4 89.2(15) . .
C27 C23 C25 49.7(18) . .
C24 C23 C25 162(2) . .
N4 C23 C25 81.9(12) . .
N4 C20 N3 104.4(17) . .
N3 C20 C21 127.1(18) . .
N4 C21 C28 142(5) . .
N4 C21 C22 54(3) . .
C28 C21 C22 92(2) . .
N4 C21 C20 67(3) . .
C28 C21 C20 142(3) . .
C22 C21 C20 121.3(18) . .
C28 C21 C27 120(2) . .
C20 C21 C27 95.9(18) . .
C27 C22 N4 79.1(18) . .
C27 C22 C25 81(2) . .
N4 C22 C25 157(3) . .
C25 C22 C21 157(2) . .
N4 C22 C23 86.5(15) . .
C25 C22 C23 85.1(15) . .
C21 C22 C23 108.5(9) . .
C27 C22 C29 131(3) . .
N4 C22 C29 140.2(18) . .
C25 C22 C29 52.7(7) . .
C21 C22 C29 118.0(14) . .
C23 C22 C29 133.3(14) . .
C27 C22 C28 128(2) . .
N4 C22 C28 52.7(12) . .
C25 C22 C28 138.4(15) . .
C23 C22 C28 136.4(14) . .
C29 C22 C28 88.4(10) . .
C27 C22 C26 157(4) . .
N4 C22 C26 97.7(16) . .
C25 C22 C26 96.0(9) . .
C21 C22 C26 75.8(13) . .
C23 C22 C26 165(2) . .
C28 C22 C26 45.0(6) . .
C25 C29 C25 180.000(6) . 3_566
C25 C29 C26 124.6(12) . .
C25 C29 C26 55.4(12) 3_566 .
C25 C29 C26 55.4(12) . 3_566
C25 C29 C26 124.6(12) 3_566 3_566
C26 C29 C26 180.0(6) . 3_566
C25 C29 C22 46.8(16) . .
C25 C29 C22 133.2(16) 3_566 .
C26 C29 C22 78.5(12) . .
C26 C29 C22 101.5(12) 3_566 .
C25 C29 C22 133.2(16) . 3_566
C25 C29 C22 46.8(16) 3_566 3_566
C26 C29 C22 101.5(12) . 3_566
C26 C29 C22 78.5(12) 3_566 3_566
C22 C29 C22 180.000(5) . 3_566
C22 C25 C26 142.1(16) . 3_566
C22 C25 C29 80.6(13) . .
C26 C25 C29 63.1(9) 3_566 .
C26 C25 C27 179(2) 3_566 .
C29 C25 C27 118(2) . .
C22 C25 C23 52.2(13) . .
C26 C25 C23 150(2) 3_566 .
C29 C25 C23 129(2) . .
C25 C26 C29 61.6(8) 3_566 .
C25 C26 C28 178(2) 3_566 .
C29 C26 C28 116.1(18) . .
C25 C26 C22 118.8(13) 3_566 .
C29 C26 C22 57.7(8) . .
C28 C26 C22 58.9(14) . .
C21 N4 C22 104(3) . .
C21 N4 C20 90(3) . .
C22 N4 C20 166(3) . .
C21 N4 C27 136(4) . .
C20 N4 C27 128(2) . .
C22 N4 C28 83.3(17) . .
C20 N4 C28 110(2) . .
C27 N4 C28 121.1(13) . .
C21 N4 C23 156(4) . .
C22 N4 C23 52.4(13) . .
C20 N4 C23 113.6(17) . .
C28 N4 C23 133.1(19) . .
C22 C27 C23 105(5) . .
C22 C27 N4 60.2(17) . .
C23 C27 N4 105(3) . .
C22 C27 C25 60(3) . .
N4 C27 C25 119(2) . .
C22 C27 C21 52.3(16) . .
C23 C27 C21 115(3) . .
C25 C27 C21 109(2) . .
C22 C27 C24 126(4) . .
N4 C27 C24 84.8(18) . .
C25 C27 C24 142(2) . .
C21 C27 C24 97.2(17) . .
C21 C28 C26 132(3) . .
N4 C28 C26 120(2) . .
C21 C28 C22 57.2(17) . .
C26 C28 C22 76.1(15) . .

loop_
_geom_bond_atom_site_label_1
_geom_bond_atom_site_label_2
_geom_bond_distance
_geom_bond_site_symmetry_2
Pb1 N2 2.449(9) .
Pb1 O2 2.474(8) .
Pb1 N1 2.506(8) .
Pb1 O1 2.657(8) .
Pb1 O4 2.688(7) 1_455
S1 O6 1.431(8) .
S1 O5 1.450(8) .
S1 O4 1.454(7) .
S1 C6 1.772(11) .
N1 C8 1.308(13) .
N1 C18 1.315(13) .
N2 C17 1.301(14) .
N2 C19 1.360(14) .
N3 C24 1.358(10) .
N3 C20 1.368(10) .
O1 C1 1.231(13) .
O2 C1 1.287(13) .
O3 C3 1.337(14) .
O3 H3A 0.8200 .
C1 C2 1.442(14) .
C2 C3 1.389(16) .
C2 C7 1.407(15) .
C3 C4 1.394(18) .
C4 C5 1.374(19) .
C4 H4 0.9300 .
C5 C6 1.388(17) .
C5 H5 0.9300 .
C6 C7 1.344(15) .
C7 H7 0.9300 .
C8 C9 1.386(14) .
C8 H8 0.9300 .
C9 C10 1.337(17) .
C9 H9 0.9300 .
C10 C11 1.411(17) .
C10 H10 0.9300 .
C11 C12 1.390(17) .
C11 C18 1.406(14) .
C12 C13 1.327(18) .
C12 H12 0.9300 .
C13 C14 1.391(16) .
C13 H13 0.9300 .
C14 C15 1.388(16) .
C14 C19 1.403(16) .
C15 C16 1.341(17) .
C15 H15 0.9300 .
C16 C17 1.397(17) .
C16 H16 0.9300 .
C17 H17 0.9300 .
C18 C19 1.434(16) .
C24 C23 1.412(10) .
C24 C27 1.94(4) .
C23 C27 0.89(4) .
C23 C22 1.400(10) .
C23 N4 1.76(3) .
C23 C25 1.76(3) .
C20 N4 1.30(3) .
C20 C21 1.409(10) .
C21 N4 0.54(3) .
C21 C28 0.86(3) .
C21 C22 1.397(10) .
C21 C27 1.75(3) .
C22 C27 0.87(3) .
C22 N4 1.16(3) .
C22 C25 1.20(4) .
C22 C29 1.625(9) .
C22 C28 1.66(3) .
C22 C26 1.88(3) .
C29 C25 1.310(10) .
C29 C25 1.310(10) 3_566
C29 C26 1.328(9) .
C29 C26 1.328(9) 3_566
C29 C22 1.625(9) 3_566
C25 C26 1.23(3) 3_566
C25 C27 1.370(10) .
C26 C25 1.23(3) 3_566
C26 C28 1.372(10) .
N4 C27 1.316(10) .
N4 C28 1.331(10) .

loop_
_geom_hbond_atom_site_label_D
_geom_hbond_atom_site_label_H
_geom_hbond_atom_site_label_A
_geom_hbond_distance_DH
_geom_hbond_distance_HA
_geom_hbond_distance_DA
_geom_hbond_angle_DHA
O3 H3A O2 0.82 1.80 2.519(12) 145.9

loop_
_geom_torsion_atom_site_label_1
_geom_torsion_atom_site_label_2
_geom_torsion_atom_site_label_3
_geom_torsion_atom_site_label_4
_geom_torsion
_geom_torsion_site_symmetry_1
_geom_torsion_site_symmetry_4
N2 Pb1 N1 C8 179.9(8) . .
O2 Pb1 N1 C8 -86.8(8) . .
O1 Pb1 N1 C8 -119.3(8) . .
O4 Pb1 N1 C8 98.6(8) 1_455 .
N2 Pb1 N1 C18 3.2(7) . .
O2 Pb1 N1 C18 96.5(7) . .
O1 Pb1 N1 C18 64.0(8) . .
O4 Pb1 N1 C18 -78.1(7) 1_455 .
O2 Pb1 N2 C17 106.4(9) . .
N1 Pb1 N2 C17 -178.2(9) . .
O1 Pb1 N2 C17 56.7(9) . .
O4 Pb1 N2 C17 -101.2(9) 1_455 .
O2 Pb1 N2 C19 -79.1(8) . .
N1 Pb1 N2 C19 -3.7(7) . .
O1 Pb1 N2 C19 -128.8(8) . .
O4 Pb1 N2 C19 73.3(8) 1_455 .
N2 Pb1 O1 C1 97.9(6) . .
O2 Pb1 O1 C1 0.2(5) . .
N1 Pb1 O1 C1 42.8(7) . .
O4 Pb1 O1 C1 136.1(6) 1_455 .
N2 Pb1 O2 C1 -74.7(6) . .
N1 Pb1 O2 C1 -140.6(6) . .
O1 Pb1 O2 C1 -0.2(5) . .
O4 Pb1 O2 C1 -131.0(6) 1_455 .
O6 S1 O4 Pb1 -127.1(5) . 1_655
O5 S1 O4 Pb1 1.9(7) . 1_655
C6 S1 O4 Pb1 116.9(5) . 1_655
Pb1 O1 C1 O2 -0.3(9) . .
Pb1 O1 C1 C2 176.2(9) . .
Pb1 O2 C1 O1 0.3(10) . .
Pb1 O2 C1 C2 -176.3(8) . .
O1 C1 C2 C3 -179.1(12) . .
O2 C1 C2 C3 -2.5(16) . .
O1 C1 C2 C7 4.6(16) . .
O2 C1 C2 C7 -178.7(10) . .
C7 C2 C3 O3 -177.7(13) . .
C1 C2 C3 O3 6(2) . .
C7 C2 C3 C4 5(2) . .
C1 C2 C3 C4 -171.0(14) . .
O3 C3 C4 C5 176.9(16) . .
C2 C3 C4 C5 -6(3) . .
C3 C4 C5 C6 2(3) . .
C4 C5 C6 C7 3(2) . .
C4 C5 C6 S1 -176.7(13) . .
O6 S1 C6 C7 21.1(11) . .
O5 S1 C6 C7 -100.0(11) . .
O4 S1 C6 C7 142.6(10) . .
O6 S1 C6 C5 -159.1(11) . .
O5 S1 C6 C5 79.8(11) . .
O4 S1 C6 C5 -37.6(12) . .
C5 C6 C7 C2 -3.6(18) . .
S1 C6 C7 C2 176.2(8) . .
C3 C2 C7 C6 -0.7(18) . .
C1 C2 C7 C6 175.7(11) . .
C18 N1 C8 C9 0.9(15) . .
Pb1 N1 C8 C9 -175.8(8) . .
N1 C8 C9 C10 -0.4(17) . .
C8 C9 C10 C11 1.4(18) . .
C9 C10 C11 C12 179.2(12) . .
C9 C10 C11 C18 -2.8(17) . .
C18 C11 C12 C13 -0.3(18) . .
C10 C11 C12 C13 177.6(12) . .
C11 C12 C13 C14 1(2) . .
C12 C13 C14 C15 174.4(12) . .
C12 C13 C14 C19 -0.6(18) . .
C13 C14 C15 C16 180.0(12) . .
C19 C14 C15 C16 -4.9(17) . .
C14 C15 C16 C17 4.1(19) . .
C19 N2 C17 C16 0.6(17) . .
Pb1 N2 C17 C16 175.2(9) . .
C15 C16 C17 N2 -1.9(19) . .
C8 N1 C18 C11 -2.5(15) . .
Pb1 N1 C18 C11 174.3(8) . .
C8 N1 C18 C19 -179.4(9) . .
Pb1 N1 C18 C19 -2.6(12) . .
C12 C11 C18 N1 -178.5(11) . .
C10 C11 C18 N1 3.4(16) . .
C12 C11 C18 C19 -1.6(16) . .
C10 C11 C18 C19 -179.7(10) . .
C17 N2 C19 C14 -1.6(16) . .
Pb1 N2 C19 C14 -176.4(8) . .
C17 N2 C19 C18 178.8(10) . .
Pb1 N2 C19 C18 4.1(12) . .
C15 C14 C19 N2 3.6(16) . .
C13 C14 C19 N2 179.0(10) . .
C15 C14 C19 C18 -176.8(10) . .
C13 C14 C19 C18 -1.4(16) . .
N1 C18 C19 N2 -0.9(14) . .
C11 C18 C19 N2 -178.0(9) . .
N1 C18 C19 C14 179.5(10) . .
C11 C18 C19 C14 2.4(15) . .
C20 N3 C24 C23 -10(3) . .
C20 N3 C24 C27 -25(3) . .
N3 C24 C23 C27 -36(4) . .
N3 C24 C23 C22 3(4) . .
C27 C24 C23 C22 39(3) . .
N3 C24 C23 N4 4(3) . .
C27 C24 C23 N4 40(2) . .
N3 C24 C23 C25 -57(7) . .
C27 C24 C23 C25 -20(5) . .
C24 N3 C20 N4 11(3) . .
C24 N3 C20 C21 12(3) . .
N3 C20 C21 N4 -3(5) . .
N4 C20 C21 C28 -149(9) . .
N3 C20 C21 C28 -152(6) . .
N4 C20 C21 C22 -3(5) . .
N3 C20 C21 C22 -6(2) . .
N4 C20 C21 C27 13(5) . .
N3 C20 C21 C27 11(3) . .
N4 C21 C22 C27 31(6) . .
C28 C21 C22 C27 -165(5) . .
C20 C21 C22 C27 35(3) . .
C28 C21 C22 N4 163(8) . .
C20 C21 C22 N4 3(5) . .
C27 C21 C22 N4 -31(6) . .
N4 C21 C22 C25 117(7) . .
C28 C21 C22 C25 -79(5) . .
C20 C21 C22 C25 121(4) . .
C27 C21 C22 C25 86(5) . .
N4 C21 C22 C23 -6(6) . .
C28 C21 C22 C23 157(3) . .
C20 C21 C22 C23 -2.7(17) . .
C27 C21 C22 C23 -37(3) . .
N4 C21 C22 C29 177(6) . .
C28 C21 C22 C29 -19(3) . .
C20 C21 C22 C29 -179.4(19) . .
C27 C21 C22 C29 146(4) . .
N4 C21 C22 C28 -163(8) . .
C20 C21 C22 C28 -160(4) . .
C27 C21 C22 C28 165(5) . .
N4 C21 C22 C26 -171(7) . .
C28 C21 C22 C26 -8(3) . .
C20 C21 C22 C26 -168(2) . .
C27 C21 C22 C26 158(4) . .
C24 C23 C22 C27 -75(4) . .
N4 C23 C22 C27 -77(3) . .
C25 C23 C22 C27 82(4) . .
C27 C23 C22 N4 77(3) . .
C24 C23 C22 N4 2(3) . .
C25 C23 C22 N4 158(3) . .
C27 C23 C22 C25 -82(4) . .
C24 C23 C22 C25 -157(3) . .
N4 C23 C22 C25 -158(3) . .
C27 C23 C22 C21 79(4) . .
C24 C23 C22 C21 4(3) . .
N4 C23 C22 C21 2(2) . .
C25 C23 C22 C21 161(2) . .
C27 C23 C22 C29 -105(4) . .
C24 C23 C22 C29 180(2) . .
N4 C23 C22 C29 178(4) . .
C25 C23 C22 C29 -24(2) . .
C27 C23 C22 C28 96(4) . .
C24 C23 C22 C28 21(5) . .
N4 C23 C22 C28 19(2) . .
C25 C23 C22 C28 177(4) . .
C27 C23 C22 C26 -177(6) . .
C24 C23 C22 C26 108(5) . .
N4 C23 C22 C26 107(6) . .
C25 C23 C22 C26 -95(5) . .
C27 C22 C29 C25 -22(4) . .
N4 C22 C29 C25 -153(5) . .
C21 C22 C29 C25 -154(3) . .
C23 C22 C29 C25 30(3) . .
C28 C22 C29 C25 -164(3) . .
C26 C22 C29 C25 -170.8(18) . .
C27 C22 C29 C25 158(4) . 3_566
N4 C22 C29 C25 27(5) . 3_566
C25 C22 C29 C25 180.000(14) . 3_566
C21 C22 C29 C25 26(3) . 3_566
C23 C22 C29 C25 -150(3) . 3_566
C28 C22 C29 C25 16(3) . 3_566
C26 C22 C29 C25 9.2(18) . 3_566
C27 C22 C29 C26 149(5) . .
N4 C22 C29 C26 18(4) . .
C25 C22 C29 C26 170.8(18) . .
C21 C22 C29 C26 16.4(18) . .
C23 C22 C29 C26 -159(3) . .
C28 C22 C29 C26 6.6(15) . .
C27 C22 C29 C26 -31(5) . 3_566
N4 C22 C29 C26 -162(4) . 3_566
C25 C22 C29 C26 -9.2(18) . 3_566
C21 C22 C29 C26 -163.6(18) . 3_566
C23 C22 C29 C26 21(3) . 3_566
C28 C22 C29 C26 -173.4(15) . 3_566
C26 C22 C29 C26 180.000(10) . 3_566
C27 C22 C25 C26 180(4) . 3_566
N4 C22 C25 C26 148(5) . 3_566
C21 C22 C25 C26 90(6) . 3_566
C23 C22 C25 C26 -142(4) . 3_566
C29 C22 C25 C26 16(3) . 3_566
C28 C22 C25 C26 40(6) . 3_566
C26 C22 C25 C26 22(4) . 3_566
C27 C22 C25 C29 164(3) . .
N4 C22 C25 C29 132(6) . .
C21 C22 C25 C29 74(4) . .
C23 C22 C25 C29 -158.6(18) . .
C28 C22 C25 C29 24(4) . .
C26 C22 C25 C29 6.4(12) . .
N4 C22 C25 C27 -32(6) . .
C21 C22 C25 C27 -90(5) . .
C23 C22 C25 C27 38(3) . .
C29 C22 C25 C27 -164(3) . .
C28 C22 C25 C27 -140(5) . .
C26 C22 C25 C27 -157(4) . .
C27 C22 C25 C23 -38(3) . .
N4 C22 C25 C23 -69(6) . .
C21 C22 C25 C23 -127(4) . .
C29 C22 C25 C23 158.6(18) . .
C28 C22 C25 C23 -177(4) . .
C26 C22 C25 C23 165(2) . .
C26 C29 C25 C22 -11(2) . .
C26 C29 C25 C22 169(2) 3_566 .
C22 C29 C25 C22 180.000(10) 3_566 .
C26 C29 C25 C26 180.000(17) . 3_566
C22 C29 C25 C26 -169(2) . 3_566
C22 C29 C25 C26 11(2) 3_566 3_566
C26 C29 C25 C27 1(3) . .
C26 C29 C25 C27 -179(3) 3_566 .
C22 C29 C25 C27 12(2) . .
C22 C29 C25 C27 -168(2) 3_566 .
C26 C29 C25 C23 -33(3) . .
C26 C29 C25 C23 147(3) 3_566 .
C22 C29 C25 C23 -21.7(19) . .
C22 C29 C25 C23 158.3(19) 3_566 .
C27 C23 C25 C22 51(3) . .
C24 C23 C25 C22 76(6) . .
N4 C23 C25 C22 14(2) . .
C27 C23 C25 C26 -178(5) . 3_566
C22 C23 C25 C26 131(4) . 3_566
C24 C23 C25 C26 -153(5) . 3_566
N4 C23 C25 C26 145(4) . 3_566
C27 C23 C25 C29 79(4) . .
C22 C23 C25 C29 27(2) . .
C24 C23 C25 C29 103(6) . .
N4 C23 C25 C29 42(3) . .
C22 C23 C25 C27 -51(3) . .
C24 C23 C25 C27 25(6) . .
N4 C23 C25 C27 -37(3) . .
C25 C29 C26 C25 180.000(7) . 3_566
C22 C29 C26 C25 171.8(16) . 3_566
C22 C29 C26 C25 -8.2(16) 3_566 3_566
C25 C29 C26 C28 -1(2) . .
C25 C29 C26 C28 179(2) 3_566 .
C22 C29 C26 C28 -9(2) . .
C22 C29 C26 C28 171(2) 3_566 .
C25 C29 C26 C22 8.2(16) . .
C25 C29 C26 C22 -171.8(16) 3_566 .
C22 C29 C26 C22 180.000(8) 3_566 .
C27 C22 C26 C25 -97(6) . 3_566
N4 C22 C26 C25 -177(2) . 3_566
C25 C22 C26 C25 -16(3) . 3_566
C21 C22 C26 C25 -173(2) . 3_566
C23 C22 C26 C25 78(6) . 3_566
C29 C22 C26 C25 -8.2(16) . 3_566
C28 C22 C26 C25 -179(2) . 3_566
C27 C22 C26 C29 -88(6) . .
N4 C22 C26 C29 -168(3) . .
C25 C22 C26 C29 -7.4(14) . .
C21 C22 C26 C29 -165.1(17) . .
C23 C22 C26 C29 86(5) . .
C28 C22 C26 C29 -171(2) . .
C27 C22 C26 C28 82(6) . .
N4 C22 C26 C28 2(2) . .
C25 C22 C26 C28 163(3) . .
C21 C22 C26 C28 5.6(19) . .
C23 C22 C26 C28 -103(5) . .
C29 C22 C26 C28 171(2) . .
C28 C21 N4 C22 -28(12) . .
C20 C21 N4 C22 -177(5) . .
C27 C21 N4 C22 30(5) . .
C28 C21 N4 C20 149(8) . .
C22 C21 N4 C20 177(5) . .
C27 C21 N4 C20 -154(9) . .
C28 C21 N4 C27 -57(15) . .
C22 C21 N4 C27 -30(5) . .
C20 C21 N4 C27 154(9) . .
C22 C21 N4 C28 28(12) . .
C20 C21 N4 C28 -149(8) . .
C27 C21 N4 C28 57(15) . .
C28 C21 N4 C23 -17(15) . .
C22 C21 N4 C23 11(10) . .
C20 C21 N4 C23 -166(15) . .
C27 C21 N4 C23 41(8) . .
C27 C22 N4 C21 -149(6) . .
C25 C22 N4 C21 -117(6) . .
C23 C22 N4 C21 174(5) . .
C29 C22 N4 C21 -4(9) . .
C28 C22 N4 C21 11(5) . .
C26 C22 N4 C21 9(6) . .
C27 C22 N4 C20 44(15) . .
C25 C22 N4 C20 76(18) . .
C21 C22 N4 C20 -166(13) . .
C23 C22 N4 C20 7(15) . .
C29 C22 N4 C20 -171(12) . .
C28 C22 N4 C20 -157(15) . .
C26 C22 N4 C20 -159(14) . .
C25 C22 N4 C27 32(6) . .
C21 C22 N4 C27 149(6) . .
C23 C22 N4 C27 -37(3) . .
C29 C22 N4 C27 145(6) . .
C28 C22 N4 C27 159(4) . .
C26 C22 N4 C27 157(4) . .
C27 C22 N4 C28 -159(4) . .
C25 C22 N4 C28 -127(6) . .
C21 C22 N4 C28 -11(5) . .
C23 C22 N4 C28 164(2) . .
C29 C22 N4 C28 -14(4) . .
C26 C22 N4 C28 -2(2) . .
C27 C22 N4 C23 37(3) . .
C25 C22 N4 C23 69(6) . .
C21 C22 N4 C23 -174(5) . .
C29 C22 N4 C23 -178(4) . .
C28 C22 N4 C23 -164(2) . .
C26 C22 N4 C23 -166(2) . .
N3 C20 N4 C21 178(4) . .
N3 C20 N4 C22 -15(16) . .
C21 C20 N4 C22 168(19) . .
N3 C20 N4 C27 21(5) . .
C21 C20 N4 C27 -157(8) . .
N3 C20 N4 C28 -170(2) . .
C21 C20 N4 C28 12(4) . .
N3 C20 N4 C23 -9(3) . .
C21 C20 N4 C23 174(7) . .
C27 C23 N4 C21 -68(14) . .
C22 C23 N4 C21 -14(13) . .
C24 C23 N4 C21 168(14) . .
C25 C23 N4 C21 -28(14) . .
C27 C23 N4 C22 -54(4) . .
C24 C23 N4 C22 -179(3) . .
C25 C23 N4 C22 -15(2) . .
C27 C23 N4 C20 127(4) . .
C22 C23 N4 C20 -178(4) . .
C24 C23 N4 C20 3(3) . .
C25 C23 N4 C20 167(3) . .
C22 C23 N4 C27 54(4) . .
C24 C23 N4 C27 -124(4) . .
C25 C23 N4 C27 40(3) . .
C27 C23 N4 C28 -77(4) . .
C22 C23 N4 C28 -23(3) . .
C24 C23 N4 C28 159(3) . .
C25 C23 N4 C28 -37(3) . .
N4 C22 C27 C23 -99(3) . .
C25 C22 C27 C23 94(3) . .
C21 C22 C27 C23 -110(3) . .
C29 C22 C27 C23 111(4) . .
C28 C22 C27 C23 -120(4) . .
C26 C22 C27 C23 178(4) . .
C25 C22 C27 N4 -168(3) . .
C21 C22 C27 N4 -11(2) . .
C23 C22 C27 N4 99(3) . .
C29 C22 C27 N4 -151(4) . .
C28 C22 C27 N4 -21(3) . .
C26 C22 C27 N4 -84(6) . .
N4 C22 C27 C25 168(3) . .
C21 C22 C27 C25 156(2) . .
C23 C22 C27 C25 -94(3) . .
C29 C22 C27 C25 17(3) . .
C28 C22 C27 C25 147(4) . .
C26 C22 C27 C25 84(6) . .
N4 C22 C27 C21 11(2) . .
C25 C22 C27 C21 -156(2) . .
C23 C22 C27 C21 110(3) . .
C29 C22 C27 C21 -139(4) . .
C28 C22 C27 C21 -9(3) . .
C26 C22 C27 C21 -72(6) . .
N4 C22 C27 C24 -57(4) . .
C25 C22 C27 C24 135(3) . .
C21 C22 C27 C24 -69(4) . .
C23 C22 C27 C24 41(3) . .
C29 C22 C27 C24 152(2) . .
C28 C22 C27 C24 -78(5) . .
C26 C22 C27 C24 -141(5) . .
C24 C23 C27 C22 127(3) . .
N4 C23 C27 C22 63(3) . .
C25 C23 C27 C22 -61(3) . .
C22 C23 C27 N4 -63(3) . .
C24 C23 C27 N4 64(3) . .
C25 C23 C27 N4 -124(4) . .
C22 C23 C27 C25 61(3) . .
C24 C23 C27 C25 -172(2) . .
N4 C23 C27 C25 124(4) . .
C22 C23 C27 C21 -55(2) . .
C24 C23 C27 C21 72(4) . .
N4 C23 C27 C21 7.5(14) . .
C25 C23 C27 C21 -117(4) . .
C22 C23 C27 C24 -127(3) . .
N4 C23 C27 C24 -64(3) . .
C25 C23 C27 C24 172(2) . .
C21 N4 C27 C22 47(8) . .
C20 N4 C27 C22 -168(5) . .
C28 N4 C27 C22 24(4) . .
C23 N4 C27 C22 -99(5) . .
C21 N4 C27 C23 147(8) . .
C22 N4 C27 C23 99(5) . .
C20 N4 C27 C23 -68(5) . .
C28 N4 C27 C23 124(4) . .
C21 N4 C27 C25 35(10) . .
C22 N4 C27 C25 -12(3) . .
C20 N4 C27 C25 -180(3) . .
C28 N4 C27 C25 12(5) . .
C23 N4 C27 C25 -112(5) . .
C22 N4 C27 C21 -47(8) . .
C20 N4 C27 C21 145(11) . .
C28 N4 C27 C21 -23(7) . .
C23 N4 C27 C21 -147(8) . .
C21 N4 C27 C24 -176(8) . .
C22 N4 C27 C24 137(4) . .
C20 N4 C27 C24 -31(4) . .
C28 N4 C27 C24 161(3) . .
C23 N4 C27 C24 37(2) . .
C29 C25 C27 C22 -18(4) . .
C23 C25 C27 C22 102(5) . .
C22 C25 C27 C23 -102(5) . .
C29 C25 C27 C23 -120(3) . .
C22 C25 C27 N4 12(3) . .
C29 C25 C27 N4 -6(5) . .
C23 C25 C27 N4 114(5) . .
C22 C25 C27 C21 20(2) . .
C29 C25 C27 C21 1(4) . .
C23 C25 C27 C21 121(4) . .
C22 C25 C27 C24 -111(5) . .
C29 C25 C27 C24 -129(3) . .
C23 C25 C27 C24 -9(2) . .
N4 C21 C27 C22 -126(9) . .
C28 C21 C27 C22 17(6) . .
C20 C21 C27 C22 -151(3) . .
N4 C21 C27 C23 -36(8) . .
C28 C21 C27 C23 107(5) . .
C22 C21 C27 C23 90(5) . .
C20 C21 C27 C23 -60(4) . .
C28 C21 C27 N4 143(11) . .
C22 C21 C27 N4 126(9) . .
C20 C21 C27 N4 -24(8) . .
N4 C21 C27 C25 -148(9) . .
C28 C21 C27 C25 -5(5) . .
C22 C21 C27 C25 -21(2) . .
C20 C21 C27 C25 -172(2) . .
N4 C21 C27 C24 4(8) . .
C28 C21 C27 C24 147(4) . .
C22 C21 C27 C24 130(4) . .
C20 C21 C27 C24 -21(2) . .
N3 C24 C27 C22 76(4) . .
C23 C24 C27 C22 -72(5) . .
N3 C24 C27 C23 148(3) . .
N3 C24 C27 N4 29(3) . .
C23 C24 C27 N4 -119(4) . .
N3 C24 C27 C25 161(3) . .
C23 C24 C27 C25 13(3) . .
N3 C24 C27 C21 28(2) . .
C23 C24 C27 C21 -120(4) . .
C22 C21 C28 N4 -22(10) . .
C20 C21 C28 N4 130(14) . .
C27 C21 C28 N4 -31(8) . .
N4 C21 C28 C26 36(13) . .
C22 C21 C28 C26 14(5) . .
C20 C21 C28 C26 166(3) . .
C27 C21 C28 C26 6(7) . .
N4 C21 C28 C22 22(10) . .
C20 C21 C28 C22 152(5) . .
C27 C21 C28 C22 -8(3) . .
C22 N4 C28 C21 153(12) . .
C20 N4 C28 C21 -33(9) . .
C27 N4 C28 C21 137(12) . .
C23 N4 C28 C21 171(12) . .
C21 N4 C28 C26 -150(11) . .
C22 N4 C28 C26 3(3) . .
C20 N4 C28 C26 177(3) . .
C27 N4 C28 C26 -13(4) . .
C23 N4 C28 C26 21(4) . .
C21 N4 C28 C22 -153(12) . .
C20 N4 C28 C22 174(4) . .
C27 N4 C28 C22 -16(3) . .
C23 N4 C28 C22 18(2) . .
C29 C26 C28 C21 -3(5) . .
C22 C26 C28 C21 -12(4) . .
C29 C26 C28 N4 7(4) . .
C22 C26 C28 N4 -2(2) . .
C29 C26 C28 C22 9(2) . .
C27 C22 C28 C21 18(6) . .
N4 C22 C28 C21 -8(4) . .
C25 C22 C28 C21 144(4) . .
C23 C22 C28 C21 -32(5) . .
C29 C22 C28 C21 163(3) . .
C26 C22 C28 C21 169(3) . .
C27 C22 C28 N4 26(4) . .
C25 C22 C28 N4 152(5) . .
C21 C22 C28 N4 8(4) . .
C23 C22 C28 N4 -24(3) . .
C29 C22 C28 N4 171(3) . .
C26 C22 C28 N4 177(3) . .
C27 C22 C28 C26 -151(4) . .
N4 C22 C28 C26 -177(3) . .
C25 C22 C28 C26 -25(4) . .
C21 C22 C28 C26 -169(3) . .
C23 C22 C28 C26 159(3) . .
C29 C22 C28 C26 -6.4(15) . .
